data_4348037
loop_
_publ_author_name
'Axelson, Jordan C.'
'Gonzalez, Miguel I.'
'Meihaus, Katie R.'
'Chang, Christopher J.'
'Long, Jeffrey R.'

_publ_section_title
;
 Synthesis and Characterization of a Tetrapodal NO4(4-) Ligand and Its
 Transition Metal Complexes.
;
_journal_issue 15
_journal_name_full 'Inorganic chemistry'
_journal_page_first 7527
_journal_page_last 7534
_journal_paper_doi 10.1021/acs.inorgchem.6b00908
_journal_volume 55
_journal_year 2016
_chemical_formula_moiety 'C26 H29 Co2 K3 N2 O22'
_chemical_formula_sum 'C26 H29 Co2 K3 N2 O22'
_chemical_formula_weight 956.67
_space_group_crystal_system triclinic
_space_group_IT_number 2
_space_group_name_Hall '-P 1'
_space_group_name_H-M_alt 'P -1'
_atom_sites_solution_hydrogens mixed
_atom_sites_solution_primary direct
_atom_sites_solution_secondary difmap
_audit_creation_date 2016-04-11
_audit_creation_method
;
Olex2 1.2
(compiled 2016.02.16 svn.r3265 for OlexSys, GUI svn.r5155)
;
_cell_angle_alpha 106.112(2)
_cell_angle_beta 110.326(2)
_cell_angle_gamma 92.152(2)
_cell_formula_units_Z 2
_cell_length_a 11.7659(5)
_cell_length_b 12.2288(5)
_cell_length_c 12.3782(5)
_cell_measurement_reflns_used 9958
_cell_measurement_temperature 100(2)
_cell_measurement_theta_max 38.789
_cell_measurement_theta_min 2.290
_cell_volume 1586.67(12)
_computing_cell_refinement 'SAINT v8.34A (Bruker, 2013)'
_computing_data_collection 'Bruker APEX2'
_computing_data_reduction 'SAINT v8.34A (Bruker, 2013)'
_computing_molecular_graphics 'Olex2 (Dolomanov et al., 2009)'
_computing_publication_material 'Olex2 (Dolomanov et al., 2009)'
_computing_structure_refinement 'ShelXL (Sheldrick, 2015)'
_computing_structure_solution 'ShelXT (Sheldrick, 2015)'
_diffrn_ambient_temperature 100(2)
_diffrn_detector_area_resol_mean 10.42
_diffrn_measured_fraction_theta_full 0.997
_diffrn_measured_fraction_theta_max 0.979
_diffrn_measurement_device_type 'Bruker PHOTON100 CMOS diffractometer'
_diffrn_measurement_method '\w/\q scans'
_diffrn_radiation_monochromator 'channel-cut Si(111) crystal'
_diffrn_radiation_type synchrotron
_diffrn_radiation_wavelength 0.6888
_diffrn_reflns_av_R_equivalents 0.0509
_diffrn_reflns_av_unetI/netI 0.0793
_diffrn_reflns_Laue_measured_fraction_full 0.997
_diffrn_reflns_Laue_measured_fraction_max 0.979
_diffrn_reflns_limit_h_max 21
_diffrn_reflns_limit_h_min -21
_diffrn_reflns_limit_k_max 22
_diffrn_reflns_limit_k_min -22
_diffrn_reflns_limit_l_max 22
_diffrn_reflns_limit_l_min -22
_diffrn_reflns_number 47289
_diffrn_reflns_point_group_measured_fraction_full 0.997
_diffrn_reflns_point_group_measured_fraction_max 0.979
_diffrn_reflns_theta_full 24.411
_diffrn_reflns_theta_max 38.885
_diffrn_reflns_theta_min 2.050
_diffrn_source 'Advanced Light Source station 11.3.1'
_diffrn_standards_number 0
_exptl_absorpt_coefficient_mu 1.423
_exptl_absorpt_correction_T_max 0.948
_exptl_absorpt_correction_T_min 0.876
_exptl_absorpt_correction_type multi-scan
_exptl_absorpt_process_details
;
SADABS-2014/5 (Bruker,2014) was used for absorption correction.
wR2(int) was 0.0765 before and 0.0562 after correction.
The Ratio of minimum to maximum transmission is 0.9241.
The \l/2 correction factor is Not present.
;
_exptl_crystal_colour violet
_exptl_crystal_density_diffrn 1.994
_exptl_crystal_density_method 'not measured'
_exptl_crystal_description plate
_exptl_crystal_F_000 964
_exptl_crystal_size_max 0.071
_exptl_crystal_size_mid 0.054
_exptl_crystal_size_min 0.038
_refine_diff_density_max 1.775
_refine_diff_density_min -1.289
_refine_diff_density_rms 0.151
_refine_ls_extinction_method none
_refine_ls_goodness_of_fit_ref 1.019
_refine_ls_hydrogen_treatment mixed
_refine_ls_matrix_type full
_refine_ls_number_parameters 521
_refine_ls_number_reflns 19702
_refine_ls_number_restraints 7
_refine_ls_restrained_S_all 1.019
_refine_ls_R_factor_all 0.0983
_refine_ls_R_factor_gt 0.0550
_refine_ls_shift/su_max 0.002
_refine_ls_shift/su_mean 0.000
_refine_ls_structure_factor_coef Fsqd
_refine_ls_weighting_details 'w=1/[\s^2^(Fo^2^)+(0.0534P)^2^+0.7708P] where P=(Fo^2^+2Fc^2^)/3'
_refine_ls_weighting_scheme calc
_refine_ls_wR_factor_gt 0.1214
_refine_ls_wR_factor_ref 0.1402
_reflns_Friedel_coverage 0.000
_reflns_number_gt 12809
_reflns_number_total 19702
_reflns_threshold_expression 'I > 2\s(I)'
_cod_data_source_file JA033S.cif
_cod_data_source_block ja033s
_cod_database_code 4348037
_shelx_space_group_comment
;
The symmetry employed for this shelxl refinement is uniquely defined
by the following loop, which should always be used as a source of
symmetry information in preference to the above space-group names.
They are only intended as comments.
;
_shelx_estimated_absorpt_t_max 0.948
_shelx_estimated_absorpt_t_min 0.906
_olex2_refinement_description
;
1. Fixed Uiso
 At 1.2 times of:
  All C(H) groups
 At 1.5 times of:
  All C(H,H,H) groups, All C(H,H,H,H) groups, All C(H,H,H,H,H,H) groups
2. Restrained distances
 O20-H20A
 0.84 with sigma of 0.02
 O20-H20B
 0.84 with sigma of 0.02
 O18-H18
 0.84 with sigma of 0.02
 O19-H19A = O19-H19B
 0.84 with sigma of 0.02
 O9-H9A
 0.84 with sigma of 0.02
 O9-H9B
 0.84 with sigma of 0.02
3.a Aromatic/amide H refined with riding coordinates:
 C8(H8), C9(H9), C10(H10), C21(H21), C22(H22), C23(H23)
3.b Idealised Me refined as rotating group:
 C5(H5A,H5B,H5C), C13(H13A,H13B,H13C), C18(H18A,H18B,H18C), C26(H26A,H26B,H26C)
;
_shelx_shelxl_version_number 2014/7
_olex2_submission_special_instructions 'No special instructions were received'

loop_
_space_group_symop_operation_xyz
'x, y, z'
'-x, -y, -z'

loop_
_atom_site_label
_atom_site_type_symbol
_atom_site_fract_x
_atom_site_fract_y
_atom_site_fract_z
_atom_site_U_iso_or_equiv
_atom_site_adp_type
_atom_site_occupancy
_atom_site_site_symmetry_order
_atom_site_calc_flag
_atom_site_refinement_flags_posn
Co1 Co -0.69047(2) 1.35919(2) -1.48109(2) 0.00799(5) Uani 1 1 d .
Co2 Co -0.69031(2) 0.87128(2) -1.97401(2) 0.00834(5) Uani 1 1 d .
K1 K -0.68910(4) 0.91509(4) -1.49140(4) 0.01491(7) Uani 1 1 d .
K2 K -0.49913(3) 1.24529(3) -1.75408(3) 0.01171(6) Uani 1 1 d .
K3 K -0.66036(4) 1.41303(4) -1.99751(4) 0.01841(8) Uani 1 1 d .
O1 O -0.63567(11) 1.51863(11) -1.43660(11) 0.0117(2) Uani 1 1 d .
O2 O -0.65821(11) 1.33266(11) -1.62457(12) 0.0112(2) Uani 1 1 d .
O3 O -0.74392(11) 1.20002(11) -1.52725(12) 0.0103(2) Uani 1 1 d .
O4 O -0.71725(11) 1.38652(11) -1.33506(11) 0.0110(2) Uani 1 1 d .
O5 O -0.64477(12) 1.67616(11) -1.49263(12) 0.0128(2) Uani 1 1 d .
O6 O -0.68317(12) 1.38219(12) -1.78965(12) 0.0133(2) Uani 1 1 d .
O7 O -0.86566(12) 1.06179(11) -1.52024(12) 0.0128(2) Uani 1 1 d .
O8 O -0.83357(12) 1.34537(11) -1.23980(11) 0.0127(2) Uani 1 1 d .
O9 O -0.53107(12) 1.33026(13) -1.39532(14) 0.0170(3) Uani 1 1 d D
O10 O -0.72897(12) 0.71095(11) -2.01430(12) 0.0127(2) Uani 1 1 d .
O11 O -0.71945(11) 0.89567(11) -1.82941(11) 0.0103(2) Uani 1 1 d .
O12 O -0.65080(12) 1.03264(12) -1.93407(11) 0.0132(2) Uani 1 1 d .
O13 O -0.65706(11) 0.84668(11) -2.11655(11) 0.0110(2) Uani 1 1 d .
O14 O -0.84587(13) 0.56364(11) -2.01582(12) 0.0142(2) Uani 1 1 d .
O15 O -0.82913(12) 0.84198(11) -1.73435(11) 0.0120(2) Uani 1 1 d .
O16 O -0.65770(14) 1.18260(12) -2.00208(13) 0.0193(3) Uani 1 1 d .
O17 O -0.69330(12) 0.88666(11) -2.28814(11) 0.0121(2) Uani 1 1 d .
O18 O -0.52535(13) 0.86010(17) -1.88602(13) 0.0261(4) Uani 1 1 d D
O19 O -0.42309(14) 0.93082(15) -1.38720(15) 0.0250(4) Uani 1 1 d D
O20 O -0.41783(13) 1.39667(13) -1.84949(14) 0.0197(3) Uani 1 1 d D
O21 O -0.53845(13) 1.13560(12) -1.33842(13) 0.0177(3) Uani 1 1 d .
O22 O -0.50899(16) 1.62194(14) -1.87431(15) 0.0302(4) Uani 1 1 d .
N1 N -0.85199(12) 1.38095(11) -1.56122(12) 0.0068(2) Uani 1 1 d .
N00S N -0.85582(12) 0.88020(11) -2.05781(12) 0.0067(2) Uani 1 1 d .
C1 C -0.67363(15) 1.57135(14) -1.51581(15) 0.0086(3) Uani 1 1 d .
C2 C -0.69478(14) 1.39811(14) -1.69187(15) 0.0089(3) Uani 1 1 d .
C3 C -0.83507(15) 1.16331(14) -1.50524(14) 0.0085(3) Uani 1 1 d .
C4 C -0.81407(14) 1.33505(14) -1.33283(14) 0.0084(3) Uani 1 1 d .
C5 C -0.78794(16) 1.57196(15) -1.73057(15) 0.0112(3) Uani 1 1 d .
H5A H -0.7120 1.6005 -1.7364 0.017 Uiso 1 1 calc GR
H5B H -0.8254 1.6373 -1.6988 0.017 Uiso 1 1 calc GR
H5C H -0.8449 1.5253 -1.8111 0.017 Uiso 1 1 calc GR
C6 C -0.75930(14) 1.49884(14) -1.64592(14) 0.0080(2) Uani 1 1 d .
C7 C -0.87289(14) 1.44559(13) -1.63646(14) 0.0076(2) Uani 1 1 d .
C8 C -0.99168(15) 1.45909(14) -1.70019(15) 0.0097(3) Uani 1 1 d .
H8 H -1.0070 1.5047 -1.7532 0.012 Uiso 1 1 calc R
C9 C -1.08746(15) 1.40432(15) -1.68443(15) 0.0105(3) Uani 1 1 d .
H9 H -1.1695 1.4118 -1.7277 0.013 Uiso 1 1 calc R
C10 C -1.06441(15) 1.33860(15) -1.60600(15) 0.0103(3) Uani 1 1 d .
H10 H -1.1300 1.3017 -1.5948 0.012 Uiso 1 1 calc R
H9A H -0.487(2) 1.326(2) -1.439(2) 0.016 Uiso 1 1 d DR
H18 H -0.491(2) 0.842(2) -1.930(2) 0.016 Uiso 1 1 d DR
H19A H -0.382(2) 0.971(2) -1.3135(16) 0.016 Uiso 1 1 d DR
H19B H -0.376(2) 0.8848(19) -1.405(2) 0.016 Uiso 1 1 d DR
H20A H -0.373(2) 1.374(2) -1.889(2) 0.016 Uiso 1 1 d DR
H20B H -0.384(2) 1.4655(15) -1.808(2) 0.016 Uiso 1 1 d DR
C11 C -0.94358(14) 1.32768(13) -1.54405(14) 0.0074(2) Uani 1 1 d .
C12 C -0.90742(14) 1.25663(13) -1.45749(14) 0.0076(2) Uani 1 1 d .
C13 C -1.01738(16) 1.20245(15) -1.44330(16) 0.0116(3) Uani 1 1 d .
H13A H -1.0735 1.1519 -1.5224 0.017 Uiso 1 1 calc GR
H13B H -1.0599 1.2631 -1.4112 0.017 Uiso 1 1 calc GR
H13C H -0.9898 1.1574 -1.3872 0.017 Uiso 1 1 calc GR
C14 C -0.82092(15) 0.66644(14) -1.99788(14) 0.0088(3) Uani 1 1 d .
C15 C -0.81144(14) 0.83587(14) -1.82753(14) 0.0080(2) Uani 1 1 d .
C16 C -0.68767(16) 1.07962(15) -2.01851(15) 0.0116(3) Uani 1 1 d .
C17 C -0.70220(14) 0.90526(14) -2.18860(15) 0.0088(3) Uani 1 1 d .
C18 C -1.00664(16) 0.69123(15) -1.93853(16) 0.0116(3) Uani 1 1 d .
H18A H -0.9750 0.6476 -1.8816 0.017 Uiso 1 1 calc GR
H18B H -1.0597 0.6384 -2.0176 0.017 Uiso 1 1 calc GR
H18C H -1.0538 0.7477 -1.9078 0.017 Uiso 1 1 calc GR
C19 C -0.90024(14) 0.75320(14) -1.95177(14) 0.0078(2) Uani 1 1 d .
C20 C -0.94317(14) 0.82271(13) -2.03948(14) 0.0073(2) Uani 1 1 d .
C21 C -1.06611(15) 0.82825(15) -2.09986(15) 0.0104(3) Uani 1 1 d .
H21 H -1.1288 0.7879 -2.0876 0.012 Uiso 1 1 calc R
C22 C -1.09527(16) 0.89393(16) -2.17843(16) 0.0124(3) Uani 1 1 d .
H22 H -1.1787 0.8986 -2.2203 0.015 Uiso 1 1 calc R
C23 C -1.00332(15) 0.95270(15) -2.19608(15) 0.0106(3) Uani 1 1 d .
H23 H -1.0228 0.9980 -2.2494 0.013 Uiso 1 1 calc R
C24 C -0.88237(14) 0.94387(13) -2.13418(14) 0.0074(2) Uani 1 1 d .
C25 C -0.77324(15) 1.00192(14) -2.14655(14) 0.0084(3) Uani 1 1 d .
C26 C -0.80982(17) 1.07140(15) -2.23481(15) 0.0115(3) Uani 1 1 d .
H26A H -0.8670 1.0217 -2.3138 0.017 Uiso 1 1 calc GR
H26B H -0.7366 1.1020 -2.2438 0.017 Uiso 1 1 calc GR
H26C H -0.8495 1.1352 -2.2037 0.017 Uiso 1 1 calc GR
H9B H -0.530(2) 1.2706(17) -1.376(2) 0.017 Uiso 1 1 d DR

loop_
_atom_site_aniso_label
_atom_site_aniso_U_11
_atom_site_aniso_U_22
_atom_site_aniso_U_33
_atom_site_aniso_U_23
_atom_site_aniso_U_13
_atom_site_aniso_U_12
Co1 0.00583(9) 0.00917(10) 0.01019(10) 0.00524(8) 0.00257(7) 0.00215(7)
Co2 0.00649(9) 0.01313(11) 0.00591(9) 0.00446(8) 0.00180(7) 0.00111(7)
K1 0.01819(17) 0.01744(18) 0.00996(15) 0.00572(13) 0.00498(13) 0.00383(14)
K2 0.00983(14) 0.01391(16) 0.00947(14) 0.00202(12) 0.00229(11) 0.00450(11)
K3 0.01742(18) 0.01759(19) 0.01818(19) 0.00962(15) 0.00117(14) 0.00122(14)
O1 0.0114(5) 0.0122(5) 0.0087(5) 0.0045(4) -0.0003(4) -0.0021(4)
O2 0.0115(5) 0.0121(5) 0.0147(6) 0.0072(5) 0.0076(4) 0.0060(4)
O3 0.0103(5) 0.0090(5) 0.0142(5) 0.0048(4) 0.0065(4) 0.0036(4)
O4 0.0095(5) 0.0133(6) 0.0085(5) 0.0045(4) 0.0006(4) -0.0020(4)
O5 0.0169(6) 0.0077(5) 0.0119(5) 0.0017(4) 0.0043(5) -0.0004(4)
O6 0.0161(6) 0.0157(6) 0.0111(5) 0.0049(5) 0.0077(5) 0.0057(5)
O7 0.0180(6) 0.0064(5) 0.0141(6) 0.0025(4) 0.0065(5) 0.0019(4)
O8 0.0172(6) 0.0129(6) 0.0086(5) 0.0029(4) 0.0060(4) 0.0025(5)
O9 0.0093(5) 0.0205(7) 0.0216(7) 0.0128(6) 0.0013(5) 0.0029(5)
O10 0.0153(6) 0.0149(6) 0.0156(6) 0.0098(5) 0.0103(5) 0.0083(5)
O11 0.0095(5) 0.0131(5) 0.0068(5) 0.0018(4) 0.0025(4) -0.0013(4)
O12 0.0140(6) 0.0158(6) 0.0069(5) 0.0034(4) 0.0014(4) -0.0048(4)
O13 0.0107(5) 0.0156(6) 0.0110(5) 0.0080(5) 0.0058(4) 0.0063(4)
O14 0.0206(6) 0.0089(5) 0.0140(6) 0.0039(5) 0.0072(5) 0.0048(5)
O15 0.0175(6) 0.0127(6) 0.0073(5) 0.0029(4) 0.0066(4) 0.0021(4)
O16 0.0299(8) 0.0099(6) 0.0129(6) 0.0017(5) 0.0040(6) -0.0053(5)
O17 0.0155(6) 0.0155(6) 0.0079(5) 0.0044(4) 0.0067(4) 0.0052(5)
O18 0.0096(6) 0.0610(12) 0.0128(6) 0.0160(7) 0.0058(5) 0.0134(7)
O19 0.0144(6) 0.0263(8) 0.0205(7) -0.0082(6) 0.0016(6) 0.0072(6)
O20 0.0157(6) 0.0163(7) 0.0216(7) -0.0026(5) 0.0073(5) 0.0011(5)
O21 0.0187(6) 0.0190(7) 0.0154(6) 0.0080(5) 0.0040(5) 0.0059(5)
O22 0.0317(9) 0.0169(7) 0.0248(8) 0.0033(6) -0.0080(7) 0.0075(6)
N1 0.0065(5) 0.0069(5) 0.0067(5) 0.0022(4) 0.0020(4) 0.0021(4)
N00S 0.0069(5) 0.0071(5) 0.0061(5) 0.0019(4) 0.0025(4) 0.0017(4)
C1 0.0085(6) 0.0088(6) 0.0091(6) 0.0028(5) 0.0040(5) 0.0005(5)
C2 0.0078(6) 0.0089(6) 0.0111(7) 0.0033(5) 0.0044(5) 0.0018(5)
C3 0.0092(6) 0.0094(6) 0.0070(6) 0.0030(5) 0.0026(5) 0.0024(5)
C4 0.0083(6) 0.0078(6) 0.0073(6) 0.0019(5) 0.0012(5) 0.0013(5)
C5 0.0154(7) 0.0111(7) 0.0083(6) 0.0051(5) 0.0040(6) 0.0035(6)
C6 0.0092(6) 0.0072(6) 0.0077(6) 0.0027(5) 0.0032(5) 0.0021(5)
C7 0.0087(6) 0.0070(6) 0.0068(6) 0.0020(5) 0.0024(5) 0.0023(5)
C8 0.0103(6) 0.0094(6) 0.0079(6) 0.0032(5) 0.0011(5) 0.0034(5)
C9 0.0069(6) 0.0122(7) 0.0102(7) 0.0031(6) 0.0007(5) 0.0027(5)
C10 0.0075(6) 0.0122(7) 0.0098(7) 0.0029(5) 0.0018(5) 0.0014(5)
C11 0.0078(6) 0.0067(6) 0.0068(6) 0.0021(5) 0.0019(5) 0.0004(5)
C12 0.0078(6) 0.0070(6) 0.0074(6) 0.0021(5) 0.0024(5) 0.0006(5)
C13 0.0109(7) 0.0118(7) 0.0128(7) 0.0041(6) 0.0052(6) -0.0003(5)
C14 0.0121(6) 0.0088(6) 0.0061(6) 0.0027(5) 0.0034(5) 0.0037(5)
C15 0.0089(6) 0.0080(6) 0.0079(6) 0.0030(5) 0.0037(5) 0.0019(5)
C16 0.0133(7) 0.0118(7) 0.0074(6) 0.0014(5) 0.0029(5) -0.0026(5)
C17 0.0082(6) 0.0110(7) 0.0072(6) 0.0032(5) 0.0025(5) 0.0018(5)
C18 0.0112(7) 0.0122(7) 0.0131(7) 0.0051(6) 0.0056(6) 0.0004(5)
C19 0.0093(6) 0.0079(6) 0.0071(6) 0.0028(5) 0.0036(5) 0.0018(5)
C20 0.0080(6) 0.0065(6) 0.0061(6) 0.0007(5) 0.0019(5) 0.0015(5)
C21 0.0068(6) 0.0122(7) 0.0100(7) 0.0025(5) 0.0014(5) 0.0012(5)
C22 0.0086(6) 0.0155(8) 0.0119(7) 0.0047(6) 0.0019(5) 0.0048(5)
C23 0.0098(6) 0.0121(7) 0.0097(7) 0.0045(6) 0.0023(5) 0.0044(5)
C24 0.0091(6) 0.0066(6) 0.0055(6) 0.0014(5) 0.0020(5) 0.0025(5)
C25 0.0106(6) 0.0086(6) 0.0059(6) 0.0026(5) 0.0025(5) 0.0011(5)
C26 0.0155(7) 0.0112(7) 0.0095(7) 0.0056(6) 0.0046(6) 0.0034(6)

loop_
_atom_type_symbol
_atom_type_description
_atom_type_scat_dispersion_real
_atom_type_scat_dispersion_imag
_atom_type_scat_source
C C 0.0030 0.0010 'International Tables Vol C Tables 4.2.6.8 and 6.1.1.4'
H H 0.0000 0.0000 'International Tables Vol C Tables 4.2.6.8 and 6.1.1.4'
Co Co 0.3540 0.9120 'International Tables Vol C Tables 4.2.6.8 and 6.1.1.4'
K K 0.2030 0.2500 'International Tables Vol C Tables 4.2.6.8 and 6.1.1.4'
N N 0.0060 0.0030 'International Tables Vol C Tables 4.2.6.8 and 6.1.1.4'
O O 0.0110 0.0060 'International Tables Vol C Tables 4.2.6.8 and 6.1.1.4'

loop_
_geom_angle_atom_site_label_1
_geom_angle_atom_site_label_2
_geom_angle_atom_site_label_3
_geom_angle
_geom_angle_site_symmetry_1
_geom_angle_site_symmetry_3
O1 Co1 O9 92.25(6) . .
O2 Co1 O1 90.80(6) . .
O2 Co1 O9 91.48(6) . .
O3 Co1 O1 179.10(6) . .
O3 Co1 O2 88.32(6) . .
O3 Co1 O9 87.57(6) . .
O4 Co1 O1 88.63(6) . .
O4 Co1 O2 178.18(5) . .
O4 Co1 O3 92.24(5) . .
O4 Co1 O9 86.81(6) . .
N1 Co1 O1 90.62(6) . .
N1 Co1 O2 91.17(6) . .
N1 Co1 O3 89.61(6) . .
N1 Co1 O4 90.56(6) . .
N1 Co1 O9 176.07(6) . .
O10 Co2 O11 91.67(5) . .
O10 Co2 O12 179.64(6) . .
O10 Co2 O13 88.34(6) . .
O10 Co2 O18 88.96(7) . .
O10 Co2 N00S 90.05(6) . .
O11 Co2 O12 88.66(6) . .
O11 Co2 O13 178.58(5) . .
O11 Co2 O18 88.07(6) . .
O11 Co2 N00S 90.23(6) . .
O12 Co2 O18 90.91(7) . .
O13 Co2 O12 91.33(6) . .
O13 Co2 O18 90.51(6) . .
O13 Co2 N00S 91.19(6) . .
N00S Co2 O12 90.09(6) . .
N00S Co2 O18 178.01(6) . .
K2 K1 K1 93.133(13) 2_472 2_472
O5 K1 K1 103.34(3) 1_545 2_472
O5 K1 K2 42.63(3) 1_545 2_472
O5 K1 O19 125.89(4) 1_545 2_472
O5 K1 C13 81.39(4) 1_545 2_372
O7 K1 K1 110.71(3) . 2_472
O7 K1 K2 139.61(3) . 2_472
O7 K1 O5 144.91(4) . 1_545
O7 K1 O19 82.00(4) . 2_472
O7 K1 O19 138.75(5) . .
O7 K1 O21 79.49(4) . .
O7 K1 C13 63.51(4) . 2_372
O15 K1 K1 98.77(3) . 2_472
O15 K1 K2 134.52(3) . 2_472
O15 K1 O5 91.90(4) . 1_545
O15 K1 O7 75.08(4) . .
O15 K1 O19 73.23(4) . 2_472
O15 K1 O19 125.14(4) . .
O15 K1 O21 130.14(4) . .
O15 K1 C13 66.54(4) . 2_372
O17 K1 K1 121.21(3) 1_556 2_472
O17 K1 K2 42.66(3) 1_556 2_472
O17 K1 O5 71.30(4) 1_556 1_545
O17 K1 O7 97.15(4) 1_556 .
O17 K1 O15 138.91(4) 1_556 .
O17 K1 O19 87.47(5) 1_556 .
O17 K1 O19 146.78(4) 1_556 2_472
O17 K1 O21 85.91(4) 1_556 .
O17 K1 C13 73.86(4) 1_556 2_372
O19 K1 K1 34.36(3) 2_472 2_472
O19 K1 K1 38.42(4) . 2_472
O19 K1 K2 54.74(4) . 2_472
O19 K1 K2 127.47(3) 2_472 2_472
O19 K1 O5 75.22(4) . 1_545
O19 K1 O19 72.78(6) . 2_472
O19 K1 C13 153.83(5) . 2_372
O19 K1 C13 131.99(4) 2_472 2_372
O21 K1 K1 52.40(3) . 2_472
O21 K1 K2 91.31(3) . 2_472
O21 K1 O5 130.39(4) . 1_545
O21 K1 O19 61.17(4) . 2_472
O21 K1 O19 59.89(4) . .
O21 K1 C13 134.32(4) . 2_372
C13 K1 K1 164.92(3) 2_372 2_472
C13 K1 K2 99.74(3) 2_372 2_472
O1 K2 C2 70.42(4) 2_482 .
O1 K2 C16 154.21(4) 2_482 .
O1 K2 C17 108.44(4) 2_482 2_471
O2 K2 O1 72.65(4) . 2_482
O2 K2 O12 101.88(4) . .
O2 K2 C2 23.92(4) . .
O2 K2 C16 104.18(4) . .
O2 K2 C17 155.65(4) . 2_471
O5 K2 O1 43.66(4) 2_482 2_482
O5 K2 O2 72.36(4) 2_482 .
O5 K2 O12 138.23(4) 2_482 .
O5 K2 O13 107.88(4) 2_482 2_471
O5 K2 O16 174.75(4) 2_482 .
O5 K2 O17 72.05(4) 2_482 2_471
O5 K2 C2 87.33(4) 2_482 .
O5 K2 C16 161.15(4) 2_482 .
O5 K2 C17 91.53(4) 2_482 2_471
O6 K2 O1 78.19(4) . 2_482
O6 K2 O2 45.76(4) . .
O6 K2 O5 106.33(4) . 2_482
O6 K2 O12 95.92(4) . .
O6 K2 O13 134.90(4) . 2_471
O6 K2 O16 68.45(4) . .
O6 K2 O17 177.97(4) . 2_471
O6 K2 C2 22.46(4) . .
O6 K2 C16 81.76(4) . .
O6 K2 C17 158.27(4) . 2_471
O12 K2 O1 173.80(4) . 2_482
O12 K2 C2 103.38(4) . .
O12 K2 C16 23.09(4) . .
O12 K2 C17 77.76(4) . 2_471
O13 K2 O1 108.40(4) 2_471 2_482
O13 K2 O2 178.75(4) 2_471 .
O13 K2 O12 77.11(4) 2_471 .
O13 K2 C2 156.90(4) 2_471 .
O13 K2 C16 75.18(4) 2_471 .
O13 K2 C17 23.57(4) 2_471 2_471
O16 K2 O1 132.51(4) . 2_482
O16 K2 O2 103.47(4) . .
O16 K2 O12 45.03(4) . .
O16 K2 O13 76.36(4) . 2_471
O16 K2 C2 87.70(5) . .
O16 K2 C16 21.95(4) . .
O16 K2 C17 93.42(4) . 2_471
O17 K2 O1 99.78(4) 2_471 2_482
O17 K2 O2 133.86(4) 2_471 .
O17 K2 O12 86.11(4) 2_471 .
O17 K2 O13 45.53(3) 2_471 2_471
O17 K2 O16 113.15(4) 2_471 .
O17 K2 C2 156.77(4) 2_471 .
O17 K2 C16 100.15(4) 2_471 .
O17 K2 C17 22.42(4) 2_471 2_471
O20 K2 O1 66.23(4) . 2_482
O20 K2 O2 114.93(4) . .
O20 K2 O5 104.58(4) . 2_482
O20 K2 O6 77.39(4) . .
O20 K2 O12 114.67(4) . .
O20 K2 O13 66.25(4) . 2_471
O20 K2 O16 74.03(4) . .
O20 K2 O17 101.75(4) . 2_471
O20 K2 C2 93.54(4) . .
O20 K2 C16 93.72(5) . .
O20 K2 C17 86.33(4) . 2_471
C2 K2 C16 96.14(5) . .
C2 K2 C17 178.79(4) . 2_471
C17 K2 C16 85.07(4) 2_471 .
K2 K3 K3 99.786(15) . 2_481
O6 K3 K2 42.75(3) . .
O6 K3 K3 124.48(3) . 2_481
O6 K3 O8 129.60(4) . 1_554
O6 K3 O14 90.80(4) . 1_565
O6 K3 O16 68.69(4) . .
O6 K3 O20 75.39(4) . .
O6 K3 O22 139.41(4) . 2_481
O8 K3 K2 135.07(3) 1_554 .
O8 K3 K3 105.91(3) 1_554 2_481
O8 K3 O14 70.69(4) 1_554 1_565
O8 K3 O20 143.76(4) 1_554 .
O8 K3 O22 80.92(4) 1_554 2_481
O14 K3 K2 133.50(3) 1_565 .
O14 K3 K3 108.66(3) 1_565 2_481
O14 K3 O22 127.95(4) 1_565 2_481
O16 K3 K2 44.19(3) . .
O16 K3 K3 116.76(4) . 2_481
O16 K3 O8 91.03(4) . 1_554
O16 K3 O14 134.22(5) . 1_565
O16 K3 O20 73.18(5) . .
O16 K3 O22 87.36(5) . 2_481
O20 K3 K2 42.44(3) . .
O20 K3 K3 57.37(3) . 2_481
O20 K3 O14 142.46(4) . 1_565
O20 K3 O22 66.28(5) . 2_481
O22 K3 K2 97.34(3) 2_481 .
O22 K3 K2 97.39(4) . .
O22 K3 K3 42.49(4) . 2_481
O22 K3 K3 39.65(3) 2_481 2_481
O22 K3 O6 94.31(5) . .
O22 K3 O8 126.35(5) . 1_554
O22 K3 O14 81.12(5) . 1_565
O22 K3 O16 138.39(5) . .
O22 K3 O20 65.71(5) . .
O22 K3 O22 82.13(5) . 2_481
Co1 O1 K2 152.22(6) . 2_482
C1 O1 Co1 119.17(11) . .
C1 O1 K2 88.31(10) . 2_482
Co1 O2 K2 147.45(6) . .
C2 O2 Co1 119.61(11) . .
C2 O2 K2 89.81(9) . .
C3 O3 Co1 120.33(11) . .
C4 O4 Co1 120.52(11) . .
K2 O5 K1 90.91(4) 2_482 1_565
C1 O5 K1 155.76(12) . 1_565
C1 O5 K2 105.05(11) . 2_482
K2 O6 K3 94.01(4) . .
C2 O6 K2 97.83(10) . .
C2 O6 K3 163.65(12) . .
C3 O7 K1 119.77(11) . .
C4 O8 K3 127.97(11) . 1_556
Co1 O9 H9A 109.8(17) . .
Co1 O9 H9B 114.9(17) . .
H9A O9 H9B 108(2) . .
C14 O10 Co2 120.86(11) . .
C15 O11 Co2 120.43(11) . .
Co2 O12 K2 146.80(6) . .
C16 O12 Co2 118.89(11) . .
C16 O12 K2 93.39(10) . .
Co2 O13 K2 146.95(6) . 2_471
C17 O13 Co2 119.93(11) . .
C17 O13 K2 91.72(9) . 2_471
C14 O14 K3 121.83(12) . 1_545
C15 O15 K1 135.74(11) . .
K3 O16 K2 92.42(4) . .
C16 O16 K2 98.60(11) . .
C16 O16 K3 163.97(14) . .
K1 O17 K2 97.69(4) 1_554 2_471
C17 O17 K1 161.64(12) . 1_554
C17 O17 K2 96.91(10) . 2_471
Co2 O18 H18 109.9(19) . .
K1 O19 K1 107.22(5) . 2_472
K1 O19 K2 80.86(4) . 2_472
K1 O19 K2 171.58(5) 2_472 2_472
K1 O19 H19A 121.1(17) . .
K1 O19 H19A 96.4(17) 2_472 .
K1 O19 H19B 130.5(18) . .
K1 O19 H19B 84.4(17) 2_472 .
K2 O19 H19A 81.0(17) 2_472 .
K2 O19 H19B 88.5(17) 2_472 .
H19A O19 H19B 104(2) . .
K2 O20 K3 93.21(5) . .
K2 O20 H20A 118.0(18) . .
K2 O20 H20B 122.9(17) . .
K3 O20 H20A 113.8(18) . .
K3 O20 H20B 105.9(17) . .
H20A O20 H20B 102(2) . .
K3 O22 K3 97.87(5) . 2_481
C7 N1 Co1 119.45(11) . .
C11 N1 Co1 118.31(11) . .
C11 N1 C7 122.20(14) . .
C20 N00S Co2 118.74(11) . .
C20 N00S C24 122.26(14) . .
C24 N00S Co2 118.99(11) . .
O1 C1 K2 69.07(9) . 2_482
O1 C1 C6 117.56(14) . .
O5 C1 K2 53.90(9) . 2_482
O5 C1 O1 122.93(16) . .
O5 C1 C6 119.51(14) . .
C6 C1 K2 173.11(11) . 2_482
O2 C2 K2 66.27(8) . .
O2 C2 C6 116.93(14) . .
O6 C2 K2 59.72(9) . .
O6 C2 O2 123.24(15) . .
O6 C2 C6 119.81(15) . .
C6 C2 K2 164.27(11) . .
O3 C3 C12 116.06(14) . .
O7 C3 O3 123.59(15) . .
O7 C3 C12 120.36(15) . .
O4 C4 C12 115.99(14) . .
O8 C4 O4 123.40(15) . .
O8 C4 C12 120.61(15) . .
H5A C5 H5B 109.5 . .
H5A C5 H5C 109.5 . .
H5B C5 H5C 109.5 . .
C6 C5 H5A 109.5 . .
C6 C5 H5B 109.5 . .
C6 C5 H5C 109.5 . .
C2 C6 C1 108.35(13) . .
C5 C6 C1 110.96(13) . .
C5 C6 C2 110.13(13) . .
C5 C6 C7 113.19(13) . .
C7 C6 C1 107.21(13) . .
C7 C6 C2 106.79(13) . .
N1 C7 C6 115.38(13) . .
N1 C7 C8 120.45(15) . .
C8 C7 C6 124.17(14) . .
C7 C8 H8 120.9 . .
C9 C8 C7 118.29(15) . .
C9 C8 H8 120.9 . .
C8 C9 H9 119.7 . .
C8 C9 C10 120.59(15) . .
C10 C9 H9 119.7 . .
C9 C10 H10 120.5 . .
C9 C10 C11 118.97(15) . .
C11 C10 H10 120.5 . .
N1 C11 C10 119.50(14) . .
N1 C11 C12 116.86(13) . .
C10 C11 C12 123.63(14) . .
C3 C12 C4 105.29(12) . .
C11 C12 C3 108.05(13) . .
C11 C12 C4 108.65(13) . .
C13 C12 C3 111.19(13) . .
C13 C12 C4 111.02(13) . .
C13 C12 C11 112.34(13) . .
K1 C13 H13A 54.3 2_372 .
K1 C13 H13B 71.4 2_372 .
K1 C13 H13C 87.7 2_372 .
C12 C13 K1 160.57(11) . 2_372
C12 C13 H13A 109.5 . .
C12 C13 H13B 109.5 . .
C12 C13 H13C 109.5 . .
H13A C13 H13B 109.5 . .
H13A C13 H13C 109.5 . .
H13B C13 H13C 109.5 . .
O10 C14 C19 115.80(14) . .
O14 C14 O10 123.59(16) . .
O14 C14 C19 120.61(15) . .
O11 C15 C19 116.21(13) . .
O15 C15 O11 123.04(15) . .
O15 C15 C19 120.75(14) . .
O12 C16 K2 63.52(9) . .
O12 C16 C25 117.69(15) . .
O16 C16 K2 59.45(10) . .
O16 C16 O12 122.94(16) . .
O16 C16 C25 119.37(15) . .
C25 C16 K2 177.55(11) . .
O13 C17 K2 64.70(8) . 2_471
O13 C17 C25 116.89(14) . .
O17 C17 K2 60.67(9) . 2_471
O17 C17 O13 123.28(15) . .
O17 C17 C25 119.82(14) . .
C25 C17 K2 166.19(11) . 2_471
H18A C18 H18B 109.5 . .
H18A C18 H18C 109.5 . .
H18B C18 H18C 109.5 . .
C19 C18 H18A 109.5 . .
C19 C18 H18B 109.5 . .
C19 C18 H18C 109.5 . .
C15 C19 C14 105.49(13) . .
C18 C19 C14 111.13(14) . .
C18 C19 C15 111.29(13) . .
C18 C19 C20 112.20(13) . .
C20 C19 C14 108.07(12) . .
C20 C19 C15 108.37(13) . .
N00S C20 C19 116.72(13) . .
N00S C20 C21 119.89(15) . .
C21 C20 C19 123.38(15) . .
C20 C21 H21 120.7 . .
C22 C21 C20 118.70(16) . .
C22 C21 H21 120.7 . .
C21 C22 H22 119.8 . .
C23 C22 C21 120.43(15) . .
C23 C22 H22 119.8 . .
C22 C23 H23 120.7 . .
C24 C23 C22 118.58(15) . .
C24 C23 H23 120.7 . .
N00S C24 C23 120.13(15) . .
N00S C24 C25 115.81(13) . .
C23 C24 C25 124.05(14) . .
C17 C25 C16 107.23(13) . .
C24 C25 C16 107.95(13) . .
C24 C25 C17 106.73(13) . .
C24 C25 C26 113.03(13) . .
C26 C25 C16 110.83(14) . .
C26 C25 C17 110.80(13) . .
C25 C26 H26A 109.5 . .
C25 C26 H26B 109.5 . .
C25 C26 H26C 109.5 . .
H26A C26 H26B 109.5 . .
H26A C26 H26C 109.5 . .
H26B C26 H26C 109.5 . .

loop_
_geom_bond_atom_site_label_1
_geom_bond_atom_site_label_2
_geom_bond_distance
_geom_bond_site_symmetry_2
Co1 O1 1.8931(13) .
Co1 O2 1.8872(13) .
Co1 O3 1.8847(13) .
Co1 O4 1.8833(13) .
Co1 O9 1.9090(13) .
Co1 N1 1.8818(13) .
Co2 O10 1.8794(14) .
Co2 O11 1.8836(12) .
Co2 O12 1.8933(14) .
Co2 O13 1.8843(12) .
Co2 O18 1.8989(14) .
Co2 N00S 1.8857(13) .
K1 K1 4.9364(9) 2_472
K1 K2 4.1162(6) 2_472
K1 O5 2.9841(14) 1_545
K1 O7 2.7896(14) .
K1 O15 2.7410(13) .
K1 O17 2.6503(13) 1_556
K1 O19 2.9170(16) .
K1 O19 3.212(2) 2_472
K1 O21 2.9110(16) .
K1 C13 3.4190(17) 2_372
K2 O1 3.1136(13) 2_482
K2 O2 2.9153(13) .
K2 O5 2.7880(14) 2_482
K2 O6 2.7757(13) .
K2 O12 2.9299(14) .
K2 O13 2.8993(13) 2_471
K2 O16 2.8460(15) .
K2 O17 2.8148(13) 2_471
K2 O20 2.7571(17) .
K2 C2 3.1844(16) .
K2 C16 3.2675(17) .
K2 C17 3.2054(17) 2_471
K3 K3 4.2894(9) 2_481
K3 O6 2.8010(13) .
K3 O8 2.8429(14) 1_554
K3 O14 2.8978(14) 1_565
K3 O16 2.8044(15) .
K3 O20 2.8555(16) .
K3 O22 2.7628(18) .
K3 O22 2.925(2) 2_481
O1 K2 3.1136(13) 2_482
O1 C1 1.282(2) .
O2 C2 1.291(2) .
O3 C3 1.289(2) .
O4 C4 1.293(2) .
O5 K1 2.9842(13) 1_565
O5 K2 2.7880(14) 2_482
O5 C1 1.239(2) .
O6 C2 1.228(2) .
O7 C3 1.224(2) .
O8 K3 2.8429(14) 1_556
O8 C4 1.225(2) .
O9 H9A 0.863(16) .
O9 H9B 0.831(16) .
O10 C14 1.295(2) .
O11 C15 1.294(2) .
O12 C16 1.284(2) .
O13 K2 2.8993(13) 2_471
O13 C17 1.283(2) .
O14 K3 2.8978(14) 1_545
O14 C14 1.220(2) .
O15 C15 1.224(2) .
O16 C16 1.235(2) .
O17 K1 2.6503(13) 1_554
O17 K2 2.8148(13) 2_471
O17 C17 1.232(2) .
O18 H18 0.784(16) .
O19 K1 3.212(2) 2_472
O19 K2 3.404(2) 2_472
O19 H19A 0.857(16) .
O19 H19B 0.841(16) .
O20 H20A 0.840(16) .
O20 H20B 0.851(16) .
O22 K3 2.925(2) 2_481
N1 C7 1.348(2) .
N1 C11 1.347(2) .
N00S C20 1.341(2) .
N00S C24 1.349(2) .
C1 K2 3.3321(17) 2_482
C1 C6 1.552(2) .
C2 C6 1.549(2) .
C3 C12 1.557(2) .
C4 C12 1.559(2) .
C5 H5A 0.9800 .
C5 H5B 0.9800 .
C5 H5C 0.9800 .
C5 C6 1.519(2) .
C6 C7 1.520(2) .
C7 C8 1.388(2) .
C8 H8 0.9500 .
C8 C9 1.388(2) .
C9 H9 0.9500 .
C9 C10 1.389(2) .
C10 H10 0.9500 .
C10 C11 1.393(2) .
C11 C12 1.520(2) .
C12 C13 1.517(2) .
C13 K1 3.4190(17) 2_372
C13 H13A 0.9800 .
C13 H13B 0.9800 .
C13 H13C 0.9800 .
C14 C19 1.559(2) .
C15 C19 1.556(2) .
C16 C25 1.553(2) .
C17 K2 3.2054(17) 2_471
C17 C25 1.550(2) .
C18 H18A 0.9800 .
C18 H18B 0.9800 .
C18 H18C 0.9800 .
C18 C19 1.519(2) .
C19 C20 1.523(2) .
C20 C21 1.393(2) .
C21 H21 0.9500 .
C21 C22 1.390(2) .
C22 H22 0.9500 .
C22 C23 1.389(3) .
C23 H23 0.9500 .
C23 C24 1.387(2) .
C24 C25 1.518(2) .
C25 C26 1.522(2) .
C26 H26A 0.9800 .
C26 H26B 0.9800 .
C26 H26C 0.9800 .

loop_
_geom_hbond_atom_site_label_D
_geom_hbond_atom_site_label_H
_geom_hbond_atom_site_label_A
_geom_hbond_distance_DH
_geom_hbond_distance_HA
_geom_hbond_distance_DA
_geom_hbond_angle_DHA
_geom_hbond_site_symmetry_A
O9 H9A O5 0.863(16) 2.006(17) 2.856(2) 168(2) 2_482
O19 H19A O11 0.857(16) 2.000(18) 2.821(2) 160(2) 2_472
O19 H19B O3 0.841(16) 2.056(17) 2.8782(19) 166(2) 2_472

loop_
_geom_torsion_atom_site_label_1
_geom_torsion_atom_site_label_2
_geom_torsion_atom_site_label_3
_geom_torsion_atom_site_label_4
_geom_torsion
_geom_torsion_site_symmetry_1
_geom_torsion_site_symmetry_4
Co1 O1 C1 K2 175.69(11) . 2_482
Co1 O1 C1 O5 177.81(13) . .
Co1 O1 C1 C6 -2.26(19) . .
Co1 O2 C2 K2 165.38(11) . .
Co1 O2 C2 O6 -175.82(13) . .
Co1 O2 C2 C6 2.44(19) . .
Co1 O3 C3 O7 -171.49(13) . .
Co1 O3 C3 C12 8.69(19) . .
Co1 O4 C4 O8 176.54(13) . .
Co1 O4 C4 C12 -3.24(19) . .
Co1 N1 C7 C6 -1.83(19) . .
Co1 N1 C7 C8 177.45(12) . .
Co1 N1 C11 C10 -177.47(12) . .
Co1 N1 C11 C12 1.74(19) . .
Co2 O10 C14 O14 -175.63(13) . .
Co2 O10 C14 C19 3.94(19) . .
Co2 O11 C15 O15 174.23(12) . .
Co2 O11 C15 C19 -5.34(19) . .
Co2 O12 C16 K2 -171.93(12) . .
Co2 O12 C16 O16 -174.04(15) . .
Co2 O12 C16 C25 5.7(2) . .
Co2 O13 C17 K2 170.06(12) . 2_471
Co2 O13 C17 O17 -173.35(13) . .
Co2 O13 C17 C25 5.3(2) . .
Co2 N00S C20 C19 -0.50(19) . .
Co2 N00S C20 C21 179.73(12) . .
Co2 N00S C24 C23 -179.41(12) . .
Co2 N00S C24 C25 0.91(18) . .
K1 O5 C1 K2 -129.6(3) 1_565 2_482
K1 O5 C1 O1 -132.1(2) 1_565 .
K1 O5 C1 C6 48.0(3) 1_565 .
K1 O7 C3 O3 30.8(2) . .
K1 O7 C3 C12 -149.42(11) . .
K1 O15 C15 O11 -20.1(3) . .
K1 O15 C15 C19 159.41(11) . .
K1 O17 C17 K2 -142.5(4) 1_554 2_471
K1 O17 C17 O13 -159.7(3) 1_554 .
K1 O17 C17 C25 21.6(5) 1_554 .
K2 O1 C1 O5 2.12(16) 2_482 .
K2 O1 C1 C6 -177.95(12) 2_482 .
K2 O2 C2 O6 18.80(17) . .
K2 O2 C2 C6 -162.94(12) . .
K2 O5 C1 O1 -2.45(19) 2_482 .
K2 O5 C1 C6 177.62(11) 2_482 .
K2 O6 C2 O2 -19.98(18) . .
K2 O6 C2 C6 161.81(12) . .
K2 O12 C16 O16 -2.10(19) . .
K2 O12 C16 C25 177.61(13) . .
K2 O13 C17 O17 16.60(17) 2_471 .
K2 O13 C17 C25 -164.72(12) 2_471 .
K2 O16 C16 O12 2.2(2) . .
K2 O16 C16 C25 -177.52(13) . .
K2 O17 C17 O13 -17.23(18) 2_471 .
K2 O17 C17 C25 164.12(13) 2_471 .
K2 C2 C6 C1 -43.6(4) . .
K2 C2 C6 C5 77.9(4) . .
K2 C2 C6 C7 -158.8(3) . .
K2 C17 C25 C16 -40.1(5) 2_471 .
K2 C17 C25 C24 -155.5(4) 2_471 .
K2 C17 C25 C26 81.0(5) 2_471 .
K3 O6 C2 K2 -136.0(4) . .
K3 O6 C2 O2 -156.0(3) . .
K3 O6 C2 C6 25.8(5) . .
K3 O8 C4 O4 -22.4(2) 1_556 .
K3 O8 C4 C12 157.37(11) 1_556 .
K3 O14 C14 O10 26.9(2) 1_545 .
K3 O14 C14 C19 -152.65(11) 1_545 .
K3 O16 C16 K2 -132.9(5) . .
K3 O16 C16 O12 -130.7(4) . .
K3 O16 C16 C25 49.6(5) . .
O1 Co1 O2 K2 105.10(12) . .
O1 Co1 O2 C2 -46.93(13) . .
O1 Co1 O4 C4 138.73(13) . .
O1 Co1 N1 C7 46.79(12) . .
O1 Co1 N1 C11 -135.36(12) . .
O1 C1 C6 C2 -54.65(18) . .
O1 C1 C6 C5 -175.66(14) . .
O1 C1 C6 C7 60.27(18) . .
O2 Co1 O1 K2 -142.52(13) . 2_482
O2 Co1 O1 C1 46.75(13) . .
O2 Co1 O3 C3 -143.29(13) . .
O2 Co1 N1 C7 -44.02(12) . .
O2 Co1 N1 C11 133.82(12) . .
O2 C2 C6 C1 54.38(18) . .
O2 C2 C6 C5 175.91(14) . .
O2 C2 C6 C7 -60.82(18) . .
O3 Co1 O2 K2 -74.69(12) . .
O3 Co1 O2 C2 133.28(13) . .
O3 Co1 O4 C4 -41.51(13) . .
O3 Co1 N1 C7 -132.34(12) . .
O3 Co1 N1 C11 45.51(12) . .
O3 C3 C12 C4 -63.63(17) . .
O3 C3 C12 C11 52.33(18) . .
O3 C3 C12 C13 176.05(14) . .
O4 Co1 O1 K2 35.75(13) . 2_482
O4 Co1 O1 C1 -134.98(13) . .
O4 Co1 O3 C3 38.44(13) . .
O4 Co1 N1 C7 135.43(12) . .
O4 Co1 N1 C11 -46.72(12) . .
O4 C4 C12 C3 60.27(17) . .
O4 C4 C12 C11 -55.28(18) . .
O4 C4 C12 C13 -179.29(14) . .
O5 C1 C6 C2 125.28(16) . .
O5 C1 C6 C5 4.3(2) . .
O5 C1 C6 C7 -119.80(16) . .
O6 C2 C6 C1 -127.30(16) . .
O6 C2 C6 C5 -5.8(2) . .
O6 C2 C6 C7 117.50(17) . .
O7 C3 C12 C4 116.54(16) . .
O7 C3 C12 C11 -127.49(16) . .
O7 C3 C12 C13 -3.8(2) . .
O8 C4 C12 C3 -119.52(16) . .
O8 C4 C12 C11 124.93(16) . .
O8 C4 C12 C13 0.9(2) . .
O9 Co1 O1 K2 -51.01(14) . 2_482
O9 Co1 O1 C1 138.26(13) . .
O9 Co1 O2 K2 12.83(12) . .
O9 Co1 O2 C2 -139.20(13) . .
O9 Co1 O3 C3 125.16(13) . .
O9 Co1 O4 C4 -128.95(13) . .
O10 Co2 O11 C15 -40.84(13) . .
O10 Co2 O13 K2 -66.39(12) . 2_471
O10 Co2 O13 C17 132.06(13) . .
O10 Co2 N00S C20 46.18(12) . .
O10 Co2 N00S C24 -133.70(12) . .
O10 C14 C19 C15 -60.53(17) . .
O10 C14 C19 C18 178.75(14) . .
O10 C14 C19 C20 55.22(18) . .
O11 Co2 O10 C14 41.65(13) . .
O11 Co2 O12 K2 54.90(12) . .
O11 Co2 O12 C16 -139.92(13) . .
O11 Co2 N00S C20 -45.49(12) . .
O11 Co2 N00S C24 134.64(12) . .
O11 C15 C19 C14 61.43(17) . .
O11 C15 C19 C18 -177.94(14) . .
O11 C15 C19 C20 -54.11(18) . .
O12 Co2 O11 C15 139.29(13) . .
O12 Co2 O13 K2 113.49(12) . 2_471
O12 Co2 O13 C17 -48.06(13) . .
O12 Co2 N00S C20 -134.15(12) . .
O12 Co2 N00S C24 45.97(12) . .
O12 C16 C25 C17 -59.92(19) . .
O12 C16 C25 C24 54.8(2) . .
O12 C16 C25 C26 179.04(15) . .
O13 Co2 O10 C14 -139.77(13) . .
O13 Co2 O12 K2 -123.68(11) . .
O13 Co2 O12 C16 41.50(13) . .
O13 Co2 N00S C20 134.52(12) . .
O13 Co2 N00S C24 -45.36(12) . .
O13 C17 C25 C16 53.14(19) . .
O13 C17 C25 C24 -62.34(18) . .
O13 C17 C25 C26 174.21(14) . .
O14 C14 C19 C15 119.06(17) . .
O14 C14 C19 C18 -1.7(2) . .
O14 C14 C19 C20 -125.20(16) . .
O15 C15 C19 C14 -118.15(16) . .
O15 C15 C19 C18 2.5(2) . .
O15 C15 C19 C20 126.31(16) . .
O16 C16 C25 C17 119.81(18) . .
O16 C16 C25 C24 -125.52(17) . .
O16 C16 C25 C26 -1.2(2) . .
O17 C17 C25 C16 -128.13(16) . .
O17 C17 C25 C24 116.39(17) . .
O17 C17 C25 C26 -7.1(2) . .
O18 Co2 O10 C14 129.69(13) . .
O18 Co2 O11 C15 -129.75(13) . .
O18 Co2 O12 K2 -33.15(12) . .
O18 Co2 O12 C16 132.03(14) . .
O18 Co2 O13 K2 22.56(13) . 2_471
O18 Co2 O13 C17 -138.99(14) . .
N1 Co1 O1 K2 126.29(13) . 2_482
N1 Co1 O1 C1 -44.43(13) . .
N1 Co1 O2 K2 -164.27(12) . .
N1 Co1 O2 C2 43.70(13) . .
N1 Co1 O3 C3 -52.11(13) . .
N1 Co1 O4 C4 48.12(13) . .
N1 C7 C8 C9 -0.1(2) . .
N1 C11 C12 C3 -58.02(18) . .
N1 C11 C12 C4 55.74(18) . .
N1 C11 C12 C13 178.96(14) . .
N00S Co2 O10 C14 -48.58(13) . .
N00S Co2 O11 C15 49.21(13) . .
N00S Co2 O12 K2 145.13(12) . .
N00S Co2 O12 C16 -49.70(13) . .
N00S Co2 O13 K2 -156.40(12) . 2_471
N00S Co2 O13 C17 42.05(13) . .
N00S C20 C21 C22 0.0(2) . .
N00S C24 C25 C16 -57.53(18) . .
N00S C24 C25 C17 57.46(17) . .
N00S C24 C25 C26 179.51(14) . .
C1 C6 C7 N1 -56.58(17) . .
C1 C6 C7 C8 124.17(16) . .
C2 C6 C7 N1 59.37(17) . .
C2 C6 C7 C8 -119.87(17) . .
C3 C12 C13 K1 -92.5(3) . 2_372
C4 C12 C13 K1 150.7(3) . 2_372
C5 C6 C7 N1 -179.27(14) . .
C5 C6 C7 C8 1.5(2) . .
C6 C7 C8 C9 179.09(15) . .
C7 N1 C11 C10 0.3(2) . .
C7 N1 C11 C12 179.52(14) . .
C7 C8 C9 C10 0.5(3) . .
C8 C9 C10 C11 -0.5(3) . .
C9 C10 C11 N1 0.1(2) . .
C9 C10 C11 C12 -179.04(15) . .
C10 C11 C12 C3 121.15(17) . .
C10 C11 C12 C4 -125.10(16) . .
C10 C11 C12 C13 -1.9(2) . .
C11 N1 C7 C6 -179.59(14) . .
C11 N1 C7 C8 -0.3(2) . .
C11 C12 C13 K1 28.8(4) . 2_372
C14 C19 C20 N00S -56.78(18) . .
C14 C19 C20 C21 122.98(16) . .
C15 C19 C20 N00S 57.06(18) . .
C15 C19 C20 C21 -123.17(16) . .
C18 C19 C20 N00S -179.66(14) . .
C18 C19 C20 C21 0.1(2) . .
C19 C20 C21 C22 -179.73(15) . .
C20 N00S C24 C23 0.7(2) . .
C20 N00S C24 C25 -178.96(14) . .
C20 C21 C22 C23 0.0(3) . .
C21 C22 C23 C24 0.3(3) . .
C22 C23 C24 N00S -0.7(2) . .
C22 C23 C24 C25 178.99(16) . .
C23 C24 C25 C16 122.81(17) . .
C23 C24 C25 C17 -122.20(16) . .
C23 C24 C25 C26 -0.1(2) . .
C24 N00S C20 C19 179.38(14) . .
C24 N00S C20 C21 -0.4(2) . .
